data_7052702
loop_
_publ_author_name
'Walter, Marc D.'
'White, Peter S.'

_publ_section_title
;
 [Cp&#x2032;FeI]2 as convenient entry into iron-modified pincer
 complexes: bimetallic \h6,\k1-POCOP-pincer iron iridium compounds
;
_journal_issue 9
_journal_name_full 'New Journal of Chemistry'
_journal_page_first 1842
_journal_paper_doi 10.1039/c1nj20399a
_journal_volume 35
_journal_year 2011
_chemical_formula_sum 'C34 H58 Fe'
_chemical_formula_weight 522.65
_chemical_name_systematic
;
?
;
_space_group_IT_number 14
_symmetry_cell_setting monoclinic
_symmetry_space_group_name_Hall '-P 2yn'
_symmetry_space_group_name_H-M 'P 1 21/n 1'
_atom_sites_solution_hydrogens geom
_atom_sites_solution_primary direct
_atom_sites_solution_secondary difmap
_audit_creation_method SHELXL-97
_cell_angle_alpha 90.00
_cell_angle_beta 96.0860(10)
_cell_angle_gamma 90.00
_cell_formula_units_Z 8
_cell_length_a 20.4092(4)
_cell_length_b 11.1680(2)
_cell_length_c 27.5120(5)
_cell_measurement_reflns_used 4720
_cell_measurement_temperature 100(2)
_cell_measurement_theta_max 67.95
_cell_measurement_theta_min 2.57
_cell_volume 6235.5(2)
_computing_cell_refinement 'Bruker SAINT'
_computing_data_collection 'Bruker APEX2'
_computing_data_reduction 'Bruker SAINT'
_computing_molecular_graphics 'Bruker SHELXTL'
_computing_publication_material 'Bruker SHELXTL'
_computing_structure_refinement 'SHELXL-97 (Sheldrick, 2008)'
_computing_structure_solution 'SHELXS-97 (Sheldrick, 2008)'
_diffrn_ambient_temperature 100(2)
_diffrn_measured_fraction_theta_full 0.963
_diffrn_measured_fraction_theta_max 0.963
_diffrn_measurement_device_type 'Bruker APEX-II CCD'
_diffrn_measurement_method '\f and \w scans'
_diffrn_radiation_monochromator graphite
_diffrn_radiation_source 'fine-focus sealed tube'
_diffrn_radiation_type CuK\a
_diffrn_radiation_wavelength 1.54178
_diffrn_reflns_av_R_equivalents 0.0545
_diffrn_reflns_av_sigmaI/netI 0.0712
_diffrn_reflns_limit_h_max 21
_diffrn_reflns_limit_h_min -24
_diffrn_reflns_limit_k_max 13
_diffrn_reflns_limit_k_min -13
_diffrn_reflns_limit_l_max 28
_diffrn_reflns_limit_l_min -32
_diffrn_reflns_number 30254
_diffrn_reflns_theta_full 68.22
_diffrn_reflns_theta_max 68.22
_diffrn_reflns_theta_min 2.57
_diffrn_standards_number 0
_exptl_absorpt_coefficient_mu 3.989
_exptl_absorpt_correction_T_max 0.5713
_exptl_absorpt_correction_T_min 0.5257
_exptl_absorpt_correction_type analytical
_exptl_absorpt_process_details '(Bruker SADABS, 2008)'
_exptl_crystal_colour red
_exptl_crystal_density_diffrn 1.113
_exptl_crystal_density_method 'not measured'
_exptl_crystal_description block
_exptl_crystal_F_000 2304
_exptl_crystal_size_max 0.19
_exptl_crystal_size_mid 0.18
_exptl_crystal_size_min 0.16
_refine_diff_density_max 0.302
_refine_diff_density_min -0.329
_refine_diff_density_rms 0.052
_refine_ls_extinction_method none
_refine_ls_goodness_of_fit_ref 1.026
_refine_ls_hydrogen_treatment constr
_refine_ls_matrix_type full
_refine_ls_number_parameters 667
_refine_ls_number_reflns 10999
_refine_ls_number_restraints 0
_refine_ls_restrained_S_all 1.026
_refine_ls_R_factor_all 0.0617
_refine_ls_R_factor_gt 0.0435
_refine_ls_shift/su_max 0.003
_refine_ls_shift/su_mean 0.000
_refine_ls_structure_factor_coef Fsqd
_refine_ls_weighting_details 'calc w=1/[\s^2^(Fo^2^)+(0.0342P)^2^+2.0982P] where P=(Fo^2^+2Fc^2^)/3'
_refine_ls_weighting_scheme calc
_refine_ls_wR_factor_gt 0.1004
_refine_ls_wR_factor_ref 0.1083
_reflns_number_gt 8649
_reflns_number_total 10999
_reflns_threshold_expression >2sigma(I)
_cod_data_source_file c1nj20399a.txt
_cod_data_source_block c09336a
_cod_original_sg_symbol_H-M P2(1)/n
_cod_database_code 7052702

loop_
_symmetry_equiv_pos_as_xyz
'x, y, z'
'-x+1/2, y+1/2, -z+1/2'
'-x, -y, -z'
'x-1/2, -y-1/2, z-1/2'

loop_
_atom_site_label
_atom_site_type_symbol
_atom_site_fract_x
_atom_site_fract_y
_atom_site_fract_z
_atom_site_U_iso_or_equiv
_atom_site_adp_type
_atom_site_occupancy
_atom_site_symmetry_multiplicity
_atom_site_calc_flag
_atom_site_refinement_flags
C1 C 1.14926(11) -0.24835(19) 0.02966(8) 0.0165(5) Uani 1 1 d .
C2 C 1.17729(11) -0.33427(19) 0.06555(8) 0.0166(5) Uani 1 1 d .
C3 C 1.12911(11) -0.35128(19) 0.09938(8) 0.0164(5) Uani 1 1 d .
H3 H 1.1347 -0.4018 0.1273 0.020 Uiso 1 1 calc R
C4 C 1.07191(11) -0.2818(2) 0.08524(8) 0.0181(5) Uani 1 1 d .
C5 C 1.08612(11) -0.2166(2) 0.04381(8) 0.0176(5) Uani 1 1 d .
H5 H 1.0575 -0.1590 0.0274 0.021 Uiso 1 1 calc R
C6 C 1.14369(10) 0.00532(19) 0.12430(8) 0.0155(4) Uani 1 1 d .
C7 C 1.20982(10) -0.00976(19) 0.10989(8) 0.0150(4) Uani 1 1 d .
C8 C 1.23988(10) -0.10224(19) 0.14021(8) 0.0161(4) Uani 1 1 d .
H8 H 1.2829 -0.1327 0.1380 0.019 Uiso 1 1 calc R
C9 C 1.19733(10) -0.14266(19) 0.17405(8) 0.0150(4) Uani 1 1 d .
C10 C 1.13790(11) -0.07837(19) 0.16289(8) 0.0159(4) Uani 1 1 d .
H10 H 1.0993 -0.0894 0.1789 0.019 Uiso 1 1 calc R
C11 C 1.16165(11) -0.2205(2) -0.02371(8) 0.0189(5) Uani 1 1 d .
C12 C 1.12426(13) -0.3183(2) -0.05534(9) 0.0279(6) Uani 1 1 d .
H12A H 1.1283 -0.3026 -0.0899 0.042 Uiso 1 1 calc R
H12B H 1.0776 -0.3173 -0.0497 0.042 Uiso 1 1 calc R
H12C H 1.1432 -0.3969 -0.0464 0.042 Uiso 1 1 calc R
C13 C 1.23290(12) -0.2165(2) -0.03659(9) 0.0256(5) Uani 1 1 d .
H13A H 1.2329 -0.2056 -0.0719 0.038 Uiso 1 1 calc R
H13B H 1.2551 -0.2918 -0.0267 0.038 Uiso 1 1 calc R
H13C H 1.2562 -0.1496 -0.0194 0.038 Uiso 1 1 calc R
C14 C 1.13027(11) -0.1007(2) -0.04046(8) 0.0235(5) Uani 1 1 d .
H14A H 1.1470 -0.0373 -0.0178 0.035 Uiso 1 1 calc R
H14B H 1.0823 -0.1062 -0.0409 0.035 Uiso 1 1 calc R
H14C H 1.1415 -0.0819 -0.0734 0.035 Uiso 1 1 calc R
C21 C 1.23872(11) -0.4157(2) 0.06773(8) 0.0199(5) Uani 1 1 d .
C22 C 1.23285(13) -0.5020(2) 0.02360(9) 0.0283(6) Uani 1 1 d .
H22A H 1.2364 -0.4566 -0.0065 0.042 Uiso 1 1 calc R
H22B H 1.1901 -0.5428 0.0214 0.042 Uiso 1 1 calc R
H22C H 1.2683 -0.5615 0.0279 0.042 Uiso 1 1 calc R
C23 C 1.24298(12) -0.4964(2) 0.11319(9) 0.0242(5) Uani 1 1 d .
H23A H 1.2840 -0.5426 0.1154 0.036 Uiso 1 1 calc R
H23B H 1.2053 -0.5513 0.1107 0.036 Uiso 1 1 calc R
H23C H 1.2423 -0.4467 0.1425 0.036 Uiso 1 1 calc R
C24 C 1.30387(11) -0.3464(2) 0.07011(9) 0.0250(5) Uani 1 1 d .
H24A H 1.3401 -0.4024 0.0669 0.038 Uiso 1 1 calc R
H24B H 1.3114 -0.3045 0.1015 0.038 Uiso 1 1 calc R
H24C H 1.3017 -0.2879 0.0434 0.038 Uiso 1 1 calc R
C41 C 1.00404(11) -0.3027(2) 0.10211(9) 0.0225(5) Uani 1 1 d .
C42 C 0.98442(13) -0.4313(2) 0.08641(10) 0.0352(7) Uani 1 1 d .
H42A H 0.9862 -0.4399 0.0511 0.053 Uiso 1 1 calc R
H42B H 0.9396 -0.4476 0.0943 0.053 Uiso 1 1 calc R
H42C H 1.0150 -0.4881 0.1039 0.053 Uiso 1 1 calc R
C43 C 0.95253(12) -0.2178(3) 0.07636(9) 0.0292(6) Uani 1 1 d .
H43A H 0.9657 -0.1347 0.0835 0.044 Uiso 1 1 calc R
H43B H 0.9096 -0.2330 0.0881 0.044 Uiso 1 1 calc R
H43C H 0.9493 -0.2314 0.0410 0.044 Uiso 1 1 calc R
C44 C 1.00285(12) -0.2938(2) 0.15743(9) 0.0282(6) Uani 1 1 d .
H44A H 1.0366 -0.3468 0.1738 0.042 Uiso 1 1 calc R
H44B H 0.9594 -0.3179 0.1660 0.042 Uiso 1 1 calc R
H44C H 1.0118 -0.2110 0.1679 0.042 Uiso 1 1 calc R
C61 C 1.09031(11) 0.1002(2) 0.11081(8) 0.0186(5) Uani 1 1 d .
C62 C 1.06499(11) 0.1041(2) 0.05631(8) 0.0223(5) Uani 1 1 d .
H62A H 1.1025 0.1070 0.0369 0.033 Uiso 1 1 calc R
H62B H 1.0376 0.1754 0.0496 0.033 Uiso 1 1 calc R
H62C H 1.0387 0.0322 0.0477 0.033 Uiso 1 1 calc R
C63 C 1.11653(12) 0.2242(2) 0.12831(9) 0.0252(5) Uani 1 1 d .
H63A H 1.1324 0.2204 0.1632 0.038 Uiso 1 1 calc R
H63B H 1.0810 0.2834 0.1231 0.038 Uiso 1 1 calc R
H63C H 1.1529 0.2476 0.1097 0.038 Uiso 1 1 calc R
C64 C 1.03000(11) 0.0767(2) 0.13876(9) 0.0244(5) Uani 1 1 d .
H64A H 1.0138 -0.0048 0.1319 0.037 Uiso 1 1 calc R
H64B H 0.9952 0.1343 0.1282 0.037 Uiso 1 1 calc R
H64C H 1.0427 0.0856 0.1739 0.037 Uiso 1 1 calc R
C71 C 1.25612(11) 0.0696(2) 0.08257(8) 0.0181(5) Uani 1 1 d .
C72 C 1.31035(12) -0.0077(2) 0.06364(9) 0.0252(5) Uani 1 1 d .
H72A H 1.2902 -0.0753 0.0449 0.038 Uiso 1 1 calc R
H72B H 1.3398 -0.0379 0.0914 0.038 Uiso 1 1 calc R
H72C H 1.3357 0.0409 0.0426 0.038 Uiso 1 1 calc R
C73 C 1.29023(12) 0.1565(2) 0.12087(9) 0.0232(5) Uani 1 1 d .
H73A H 1.3229 0.2043 0.1059 0.035 Uiso 1 1 calc R
H73B H 1.3122 0.1106 0.1483 0.035 Uiso 1 1 calc R
H73C H 1.2572 0.2097 0.1328 0.035 Uiso 1 1 calc R
C74 C 1.22559(12) 0.1441(2) 0.03922(9) 0.0252(5) Uani 1 1 d .
H74A H 1.2600 0.1919 0.0262 0.038 Uiso 1 1 calc R
H74B H 1.1919 0.1975 0.0501 0.038 Uiso 1 1 calc R
H74C H 1.2053 0.0906 0.0137 0.038 Uiso 1 1 calc R
C91 C 1.21686(11) -0.2123(2) 0.22104(8) 0.0193(5) Uani 1 1 d .
C92 C 1.16644(12) -0.3066(2) 0.23177(8) 0.0236(5) Uani 1 1 d .
H92A H 1.1230 -0.2691 0.2318 0.035 Uiso 1 1 calc R
H92B H 1.1794 -0.3425 0.2639 0.035 Uiso 1 1 calc R
H92C H 1.1644 -0.3690 0.2066 0.035 Uiso 1 1 calc R
C93 C 1.22178(13) -0.1185(2) 0.26280(9) 0.0274(6) Uani 1 1 d .
H93A H 1.2518 -0.0542 0.2553 0.041 Uiso 1 1 calc R
H93B H 1.2386 -0.1570 0.2936 0.041 Uiso 1 1 calc R
H93C H 1.1780 -0.0850 0.2658 0.041 Uiso 1 1 calc R
C94 C 1.28488(11) -0.2695(2) 0.22124(9) 0.0238(5) Uani 1 1 d .
H94A H 1.2851 -0.3234 0.1931 0.036 Uiso 1 1 calc R
H94B H 1.2952 -0.3151 0.2515 0.036 Uiso 1 1 calc R
H94C H 1.3180 -0.2067 0.2192 0.036 Uiso 1 1 calc R
C101 C 0.90170(10) 0.06238(19) 0.36664(8) 0.0158(4) Uani 1 1 d .
C102 C 0.96679(10) 0.08406(19) 0.35161(8) 0.0164(5) Uani 1 1 d .
C103 C 0.99725(11) 0.17041(19) 0.38498(8) 0.0166(5) Uani 1 1 d .
H103 H 1.0399 0.2032 0.3832 0.020 Uiso 1 1 calc R
C104 C 0.95569(11) 0.20066(19) 0.42108(8) 0.0169(5) Uani 1 1 d .
C105 C 0.89670(11) 0.13727(19) 0.40841(8) 0.0162(4) Uani 1 1 d .
H105 H 0.8586 0.1433 0.4253 0.019 Uiso 1 1 calc R
C106 C 0.90296(11) 0.34098(19) 0.28164(8) 0.0166(5) Uani 1 1 d .
C107 C 0.93046(10) 0.41734(19) 0.32128(8) 0.0160(5) Uani 1 1 d .
C108 C 0.88243(11) 0.42189(19) 0.35581(8) 0.0176(5) Uani 1 1 d .
H108 H 0.8875 0.4655 0.3856 0.021 Uiso 1 1 calc R
C109 C 0.82658(11) 0.3526(2) 0.33930(8) 0.0180(5) Uani 1 1 d .
C110 C 0.84087(11) 0.2996(2) 0.29481(8) 0.0174(5) Uani 1 1 d .
H110 H 0.8131 0.2442 0.2763 0.021 Uiso 1 1 calc R
C111 C 0.84928(11) -0.0333(2) 0.35150(8) 0.0203(5) Uani 1 1 d .
C112 C 0.87871(12) -0.1593(2) 0.36129(9) 0.0252(5) Uani 1 1 d .
H11A H 0.9128 -0.1739 0.3394 0.038 Uiso 1 1 calc R
H11B H 0.8438 -0.2194 0.3553 0.038 Uiso 1 1 calc R
H11C H 0.8982 -0.1646 0.3953 0.038 Uiso 1 1 calc R
C113 C 0.81900(11) -0.0232(2) 0.29814(8) 0.0222(5) Uani 1 1 d .
H11D H 0.8543 -0.0167 0.2767 0.033 Uiso 1 1 calc R
H11E H 0.7910 0.0482 0.2943 0.033 Uiso 1 1 calc R
H11F H 0.7924 -0.0945 0.2893 0.033 Uiso 1 1 calc R
C114 C 0.79213(11) -0.0246(2) 0.38395(8) 0.0246(5) Uani 1 1 d .
H11G H 0.7578 -0.0826 0.3727 0.037 Uiso 1 1 calc R
H11H H 0.7736 0.0564 0.3818 0.037 Uiso 1 1 calc R
H11I H 0.8087 -0.0421 0.4179 0.037 Uiso 1 1 calc R
C121 C 1.01223(11) 0.0145(2) 0.31976(8) 0.0180(5) Uani 1 1 d .
C122 C 1.04808(12) -0.0823(2) 0.35281(9) 0.0238(5) Uani 1 1 d .
H12D H 1.0792 -0.1255 0.3344 0.036 Uiso 1 1 calc R
H12E H 1.0157 -0.1386 0.3635 0.036 Uiso 1 1 calc R
H12F H 1.0721 -0.0441 0.3815 0.036 Uiso 1 1 calc R
C123 C 1.06541(11) 0.0982(2) 0.30373(9) 0.0235(5) Uani 1 1 d .
H12G H 1.0889 0.0579 0.2791 0.035 Uiso 1 1 calc R
H12H H 1.0966 0.1187 0.3321 0.035 Uiso 1 1 calc R
H12I H 1.0448 0.1714 0.2897 0.035 Uiso 1 1 calc R
C124 C 0.97979(11) -0.0455(2) 0.27316(8) 0.0236(5) Uani 1 1 d .
H12J H 0.9586 0.0156 0.2513 0.035 Uiso 1 1 calc R
H12K H 0.9466 -0.1030 0.2817 0.035 Uiso 1 1 calc R
H12L H 1.0134 -0.0873 0.2567 0.035 Uiso 1 1 calc R
C141 C 0.97600(11) 0.2613(2) 0.47030(8) 0.0195(5) Uani 1 1 d .
C142 C 0.97609(14) 0.1633(2) 0.50961(9) 0.0333(6) Uani 1 1 d .
H14D H 0.9891 0.1982 0.5419 0.050 Uiso 1 1 calc R
H14E H 1.0074 0.1003 0.5030 0.050 Uiso 1 1 calc R
H14F H 0.9318 0.1289 0.5090 0.050 Uiso 1 1 calc R
C143 C 0.92801(12) 0.3587(2) 0.48264(9) 0.0266(6) Uani 1 1 d .
H14G H 0.9302 0.4261 0.4601 0.040 Uiso 1 1 calc R
H14H H 0.9399 0.3862 0.5162 0.040 Uiso 1 1 calc R
H14I H 0.8831 0.3262 0.4795 0.040 Uiso 1 1 calc R
C144 C 1.04565(12) 0.3119(2) 0.47316(9) 0.0265(6) Uani 1 1 d .
H14J H 1.0484 0.3697 0.4466 0.040 Uiso 1 1 calc R
H14K H 1.0770 0.2466 0.4700 0.040 Uiso 1 1 calc R
H14L H 1.0563 0.3520 0.5047 0.040 Uiso 1 1 calc R
C161 C 0.91359(11) 0.3327(2) 0.22696(8) 0.0184(5) Uani 1 1 d .
C162 C 0.98435(11) 0.3361(2) 0.21293(9) 0.0228(5) Uani 1 1 d .
H16A H 1.0063 0.4090 0.2262 0.034 Uiso 1 1 calc R
H16B H 0.9834 0.3359 0.1772 0.034 Uiso 1 1 calc R
H16C H 1.0085 0.2657 0.2264 0.034 Uiso 1 1 calc R
C163 C 0.87561(11) 0.4396(2) 0.20198(8) 0.0216(5) Uani 1 1 d .
H16D H 0.8963 0.5146 0.2140 0.032 Uiso 1 1 calc R
H16E H 0.8298 0.4377 0.2096 0.032 Uiso 1 1 calc R
H16F H 0.8766 0.4342 0.1665 0.032 Uiso 1 1 calc R
C164 C 0.88133(12) 0.2182(2) 0.20413(8) 0.0246(5) Uani 1 1 d .
H16G H 0.8947 0.2070 0.1713 0.037 Uiso 1 1 calc R
H16H H 0.8333 0.2258 0.2021 0.037 Uiso 1 1 calc R
H16I H 0.8955 0.1490 0.2245 0.037 Uiso 1 1 calc R
C171 C 0.99150(11) 0.4991(2) 0.32678(8) 0.0197(5) Uani 1 1 d .
C172 C 1.05649(11) 0.4312(2) 0.32368(9) 0.0243(5) Uani 1 1 d .
H17A H 1.0657 0.3804 0.3526 0.036 Uiso 1 1 calc R
H17B H 1.0925 0.4887 0.3222 0.036 Uiso 1 1 calc R
H17C H 1.0527 0.3812 0.2942 0.036 Uiso 1 1 calc R
C173 C 0.99745(12) 0.5635(2) 0.37648(9) 0.0261(5) Uani 1 1 d .
H17D H 0.9980 0.5041 0.4028 0.039 Uiso 1 1 calc R
H17E H 0.9598 0.6173 0.3779 0.039 Uiso 1 1 calc R
H17F H 1.0384 0.6100 0.3805 0.039 Uiso 1 1 calc R
C174 C 0.98436(12) 0.5995(2) 0.28814(9) 0.0242(5) Uani 1 1 d .
H17G H 1.0194 0.6589 0.2956 0.036 Uiso 1 1 calc R
H17H H 0.9413 0.6383 0.2885 0.036 Uiso 1 1 calc R
H17I H 0.9879 0.5653 0.2557 0.036 Uiso 1 1 calc R
C191 C 0.75816(11) 0.3630(2) 0.35660(9) 0.0235(5) Uani 1 1 d .
C192 C 0.75818(12) 0.3491(3) 0.41172(9) 0.0296(6) Uani 1 1 d .
H19A H 0.7702 0.2667 0.4212 0.044 Uiso 1 1 calc R
H19B H 0.7141 0.3669 0.4209 0.044 Uiso 1 1 calc R
H19C H 0.7902 0.4046 0.4285 0.044 Uiso 1 1 calc R
C193 C 0.70930(11) 0.2743(3) 0.33027(9) 0.0280(6) Uani 1 1 d .
H19D H 0.7250 0.1923 0.3368 0.042 Uiso 1 1 calc R
H19E H 0.7056 0.2896 0.2950 0.042 Uiso 1 1 calc R
H19F H 0.6660 0.2841 0.3422 0.042 Uiso 1 1 calc R
C194 C 0.73446(12) 0.4909(2) 0.34229(9) 0.0295(6) Uani 1 1 d .
H19G H 0.6893 0.5019 0.3506 0.044 Uiso 1 1 calc R
H19H H 0.7356 0.5024 0.3071 0.044 Uiso 1 1 calc R
H19I H 0.7635 0.5495 0.3602 0.044 Uiso 1 1 calc R
Fe1 Fe 1.156003(16) -0.17339(3) 0.101572(12) 0.01323(9) Uani 1 1 d .
Fe2 Fe 0.911869(16) 0.24611(3) 0.350361(12) 0.01351(9) Uani 1 1 d .

loop_
_atom_site_aniso_label
_atom_site_aniso_U_11
_atom_site_aniso_U_22
_atom_site_aniso_U_33
_atom_site_aniso_U_23
_atom_site_aniso_U_13
_atom_site_aniso_U_12
C1 0.0176(11) 0.0146(10) 0.0173(12) -0.0039(9) 0.0012(9) -0.0024(9)
C2 0.0189(12) 0.0126(10) 0.0183(12) -0.0047(9) 0.0013(9) -0.0027(9)
C3 0.0195(12) 0.0115(10) 0.0178(12) 0.0007(9) 0.0010(9) -0.0042(9)
C4 0.0183(12) 0.0169(11) 0.0192(12) -0.0010(9) 0.0022(9) -0.0032(9)
C5 0.0169(11) 0.0179(11) 0.0175(12) -0.0015(9) -0.0003(9) -0.0030(9)
C6 0.0165(11) 0.0144(10) 0.0153(11) -0.0055(9) 0.0000(8) -0.0022(9)
C7 0.0159(11) 0.0129(10) 0.0158(11) -0.0046(9) 0.0007(8) -0.0017(9)
C8 0.0127(11) 0.0166(10) 0.0184(12) -0.0031(9) -0.0006(8) -0.0021(9)
C9 0.0168(11) 0.0137(10) 0.0140(11) -0.0024(9) -0.0005(8) -0.0009(9)
C10 0.0174(11) 0.0161(10) 0.0145(11) -0.0030(9) 0.0027(8) -0.0021(9)
C11 0.0223(12) 0.0180(11) 0.0164(12) -0.0017(9) 0.0025(9) -0.0029(10)
C12 0.0368(15) 0.0281(13) 0.0186(13) -0.0030(10) 0.0010(10) -0.0088(11)
C13 0.0254(13) 0.0315(13) 0.0208(13) 0.0009(10) 0.0072(10) 0.0003(11)
C14 0.0247(13) 0.0273(12) 0.0191(13) 0.0041(10) 0.0046(10) -0.0014(11)
C21 0.0226(12) 0.0132(10) 0.0241(13) -0.0009(9) 0.0040(9) 0.0021(9)
C22 0.0351(15) 0.0180(11) 0.0321(14) -0.0050(10) 0.0045(11) 0.0036(11)
C23 0.0246(13) 0.0204(12) 0.0275(13) 0.0041(10) 0.0027(10) 0.0030(10)
C24 0.0212(13) 0.0212(12) 0.0334(14) 0.0005(10) 0.0061(10) 0.0029(10)
C41 0.0178(12) 0.0272(12) 0.0229(13) 0.0022(10) 0.0041(9) -0.0046(10)
C42 0.0275(14) 0.0347(15) 0.0452(17) -0.0050(13) 0.0118(12) -0.0146(12)
C43 0.0176(12) 0.0407(15) 0.0298(14) 0.0053(12) 0.0055(10) -0.0012(12)
C44 0.0197(13) 0.0396(15) 0.0264(14) 0.0050(11) 0.0075(10) -0.0088(11)
C61 0.0173(11) 0.0173(11) 0.0216(12) -0.0006(9) 0.0038(9) 0.0035(9)
C62 0.0187(12) 0.0225(12) 0.0253(13) 0.0035(10) 0.0004(9) 0.0052(10)
C63 0.0261(13) 0.0205(12) 0.0289(14) -0.0017(10) 0.0016(10) 0.0065(10)
C64 0.0221(12) 0.0255(12) 0.0260(13) 0.0003(10) 0.0049(10) 0.0083(10)
C71 0.0191(12) 0.0154(11) 0.0196(12) 0.0016(9) 0.0009(9) -0.0015(9)
C72 0.0283(13) 0.0238(12) 0.0253(13) -0.0002(10) 0.0116(10) -0.0026(11)
C73 0.0229(12) 0.0187(11) 0.0276(13) -0.0017(10) 0.0009(10) -0.0018(10)
C74 0.0251(13) 0.0266(12) 0.0241(13) 0.0061(10) 0.0031(10) -0.0051(11)
C91 0.0232(12) 0.0178(11) 0.0165(12) 0.0004(9) 0.0009(9) 0.0009(10)
C92 0.0244(13) 0.0261(13) 0.0201(13) 0.0091(10) 0.0016(10) -0.0023(10)
C93 0.0401(15) 0.0227(12) 0.0186(13) -0.0004(10) -0.0004(10) 0.0043(11)
C94 0.0242(13) 0.0247(12) 0.0218(13) 0.0042(10) -0.0014(10) 0.0020(10)
C101 0.0168(11) 0.0143(10) 0.0163(11) 0.0034(9) 0.0014(8) 0.0022(9)
C102 0.0166(11) 0.0143(10) 0.0180(12) 0.0026(9) 0.0010(9) 0.0013(9)
C103 0.0146(11) 0.0147(10) 0.0200(12) 0.0009(9) 0.0004(9) 0.0017(9)
C104 0.0189(12) 0.0130(10) 0.0182(12) 0.0026(9) 0.0004(9) 0.0026(9)
C105 0.0165(11) 0.0171(10) 0.0151(11) 0.0030(9) 0.0031(8) 0.0026(9)
C106 0.0165(11) 0.0153(10) 0.0175(12) 0.0023(9) 0.0001(9) 0.0035(9)
C107 0.0189(12) 0.0111(10) 0.0174(11) 0.0007(8) -0.0005(9) 0.0030(9)
C108 0.0223(12) 0.0124(10) 0.0178(12) -0.0001(9) 0.0006(9) 0.0062(9)
C109 0.0194(12) 0.0182(11) 0.0166(11) 0.0029(9) 0.0033(9) 0.0054(9)
C110 0.0155(11) 0.0189(11) 0.0170(12) 0.0012(9) -0.0013(9) 0.0017(9)
C111 0.0180(12) 0.0191(11) 0.0237(13) 0.0007(9) 0.0023(9) -0.0029(10)
C112 0.0259(13) 0.0180(11) 0.0315(14) 0.0009(10) 0.0027(10) -0.0037(10)
C113 0.0194(12) 0.0241(12) 0.0228(13) -0.0041(10) 0.0014(9) -0.0064(10)
C114 0.0206(13) 0.0282(13) 0.0254(13) -0.0007(10) 0.0041(10) -0.0065(10)
C121 0.0162(11) 0.0161(11) 0.0221(12) -0.0027(9) 0.0036(9) 0.0006(9)
C122 0.0245(13) 0.0216(12) 0.0259(13) -0.0009(10) 0.0046(10) 0.0060(10)
C123 0.0229(13) 0.0215(12) 0.0275(13) -0.0026(10) 0.0092(10) 0.0027(10)
C124 0.0219(13) 0.0260(13) 0.0236(13) -0.0062(10) 0.0055(10) 0.0018(10)
C141 0.0202(12) 0.0195(11) 0.0185(12) -0.0012(9) -0.0001(9) 0.0021(10)
C142 0.0532(18) 0.0259(13) 0.0189(13) 0.0015(11) -0.0045(12) -0.0038(13)
C143 0.0271(13) 0.0330(14) 0.0190(13) -0.0110(11) -0.0012(10) 0.0065(11)
C144 0.0228(13) 0.0311(14) 0.0248(13) -0.0089(11) -0.0009(10) 0.0008(11)
C161 0.0199(12) 0.0195(11) 0.0163(12) 0.0005(9) 0.0040(9) -0.0001(10)
C162 0.0219(12) 0.0259(12) 0.0214(13) -0.0014(10) 0.0055(9) 0.0022(10)
C163 0.0210(12) 0.0246(12) 0.0196(12) 0.0022(10) 0.0030(9) 0.0011(10)
C164 0.0306(14) 0.0259(12) 0.0178(12) -0.0022(10) 0.0051(10) -0.0032(11)
C171 0.0214(12) 0.0149(11) 0.0223(12) 0.0003(9) 0.0003(9) -0.0014(9)
C172 0.0178(12) 0.0225(12) 0.0316(14) 0.0018(10) -0.0023(10) -0.0051(10)
C173 0.0320(14) 0.0210(12) 0.0247(13) -0.0033(10) -0.0005(10) -0.0076(11)
C174 0.0295(13) 0.0183(11) 0.0247(13) 0.0010(10) 0.0019(10) -0.0037(10)
C191 0.0171(12) 0.0320(13) 0.0221(13) 0.0021(10) 0.0057(9) 0.0067(11)
C192 0.0224(13) 0.0443(15) 0.0229(14) 0.0021(12) 0.0071(10) 0.0096(12)
C193 0.0148(12) 0.0401(15) 0.0292(14) 0.0029(11) 0.0036(10) 0.0030(11)
C194 0.0241(13) 0.0371(15) 0.0275(14) 0.0014(11) 0.0038(10) 0.0159(12)
Fe1 0.01321(18) 0.01291(16) 0.01358(18) 0.00003(13) 0.00141(13) -0.00053(13)
Fe2 0.01303(18) 0.01325(17) 0.01432(18) -0.00058(13) 0.00183(13) 0.00092(13)

loop_
_atom_type_symbol
_atom_type_description
_atom_type_scat_dispersion_real
_atom_type_scat_dispersion_imag
_atom_type_scat_source
C C 0.0181 0.0091 'International Tables Vol C Tables 4.2.6.8 and 6.1.1.4'
H H 0.0000 0.0000 'International Tables Vol C Tables 4.2.6.8 and 6.1.1.4'
Fe Fe -1.1336 3.1974 'International Tables Vol C Tables 4.2.6.8 and 6.1.1.4'

loop_
_geom_angle_atom_site_label_1
_geom_angle_atom_site_label_2
_geom_angle_atom_site_label_3
_geom_angle
C5 C1 C2 106.30(19)
C5 C1 C11 116.81(19)
C2 C1 C11 133.4(2)
C5 C1 Fe1 67.83(12)
C2 C1 Fe1 69.35(12)
C11 C1 Fe1 142.92(15)
C3 C2 C1 106.31(19)
C3 C2 C21 120.35(19)
C1 C2 C21 132.5(2)
C3 C2 Fe1 67.71(12)
C1 C2 Fe1 70.84(12)
C21 C2 Fe1 133.38(15)
C4 C3 C2 110.45(19)
C4 C3 Fe1 71.95(13)
C2 C3 Fe1 72.12(12)
C4 C3 H3 124.8
C2 C3 H3 124.8
Fe1 C3 H3 122.7
C5 C4 C3 105.67(19)
C5 C4 C41 126.7(2)
C3 C4 C41 125.4(2)
C5 C4 Fe1 69.07(13)
C3 C4 Fe1 68.22(12)
C41 C4 Fe1 140.18(16)
C4 C5 C1 111.2(2)
C4 C5 Fe1 71.61(13)
C1 C5 Fe1 72.55(13)
C4 C5 H5 124.4
C1 C5 H5 124.4
Fe1 C5 H5 123.0
C10 C6 C7 106.19(18)
C10 C6 C61 121.20(19)
C7 C6 C61 131.90(19)
C10 C6 Fe1 67.92(12)
C7 C6 Fe1 70.59(11)
C61 C6 Fe1 133.07(15)
C8 C7 C6 106.17(18)
C8 C7 C71 116.88(18)
C6 C7 C71 134.23(19)
C8 C7 Fe1 68.07(12)
C6 C7 Fe1 69.30(11)
C71 C7 Fe1 140.62(15)
C9 C8 C7 111.14(19)
C9 C8 Fe1 71.57(12)
C7 C8 Fe1 72.36(12)
C9 C8 H8 124.4
C7 C8 H8 124.4
Fe1 C8 H8 123.2
C8 C9 C10 105.53(19)
C8 C9 C91 126.71(19)
C10 C9 C91 125.71(19)
C8 C9 Fe1 68.97(12)
C10 C9 Fe1 68.28(12)
C91 C9 Fe1 139.53(16)
C9 C10 C6 110.89(19)
C9 C10 Fe1 72.06(12)
C6 C10 Fe1 72.06(12)
C9 C10 H10 124.6
C6 C10 H10 124.6
Fe1 C10 H10 122.9
C13 C11 C14 106.33(19)
C13 C11 C12 108.31(19)
C14 C11 C12 106.37(19)
C13 C11 C1 118.65(19)
C14 C11 C1 110.81(18)
C12 C11 C1 105.75(18)
C11 C12 H12A 109.5
C11 C12 H12B 109.5
H12A C12 H12B 109.5
C11 C12 H12C 109.5
H12A C12 H12C 109.5
H12B C12 H12C 109.5
C11 C13 H13A 109.5
C11 C13 H13B 109.5
H13A C13 H13B 109.5
C11 C13 H13C 109.5
H13A C13 H13C 109.5
H13B C13 H13C 109.5
C11 C14 H14A 109.5
C11 C14 H14B 109.5
H14A C14 H14B 109.5
C11 C14 H14C 109.5
H14A C14 H14C 109.5
H14B C14 H14C 109.5
C24 C21 C23 106.69(19)
C24 C21 C2 113.62(19)
C23 C21 C2 110.65(18)
C24 C21 C22 110.06(19)
C23 C21 C22 105.48(19)
C2 C21 C22 109.99(19)
C21 C22 H22A 109.5
C21 C22 H22B 109.5
H22A C22 H22B 109.5
C21 C22 H22C 109.5
H22A C22 H22C 109.5
H22B C22 H22C 109.5
C21 C23 H23A 109.5
C21 C23 H23B 109.5
H23A C23 H23B 109.5
C21 C23 H23C 109.5
H23A C23 H23C 109.5
H23B C23 H23C 109.5
C21 C24 H24A 109.5
C21 C24 H24B 109.5
H24A C24 H24B 109.5
C21 C24 H24C 109.5
H24A C24 H24C 109.5
H24B C24 H24C 109.5
C4 C41 C44 113.83(19)
C4 C41 C43 111.42(19)
C44 C41 C43 109.7(2)
C4 C41 C42 105.98(19)
C44 C41 C42 108.0(2)
C43 C41 C42 107.6(2)
C41 C42 H42A 109.5
C41 C42 H42B 109.5
H42A C42 H42B 109.5
C41 C42 H42C 109.5
H42A C42 H42C 109.5
H42B C42 H42C 109.5
C41 C43 H43A 109.5
C41 C43 H43B 109.5
H43A C43 H43B 109.5
C41 C43 H43C 109.5
H43A C43 H43C 109.5
H43B C43 H43C 109.5
C41 C44 H44A 109.5
C41 C44 H44B 109.5
H44A C44 H44B 109.5
C41 C44 H44C 109.5
H44A C44 H44C 109.5
H44B C44 H44C 109.5
C62 C61 C6 114.33(18)
C62 C61 C64 106.76(18)
C6 C61 C64 110.19(18)
C62 C61 C63 110.47(19)
C6 C61 C63 109.26(18)
C64 C61 C63 105.44(19)
C61 C62 H62A 109.5
C61 C62 H62B 109.5
H62A C62 H62B 109.5
C61 C62 H62C 109.5
H62A C62 H62C 109.5
H62B C62 H62C 109.5
C61 C63 H63A 109.5
C61 C63 H63B 109.5
H63A C63 H63B 109.5
C61 C63 H63C 109.5
H63A C63 H63C 109.5
H63B C63 H63C 109.5
C61 C64 H64A 109.5
C61 C64 H64B 109.5
H64A C64 H64B 109.5
C61 C64 H64C 109.5
H64A C64 H64C 109.5
H64B C64 H64C 109.5
C74 C71 C72 106.81(19)
C74 C71 C73 107.86(19)
C72 C71 C73 107.19(19)
C74 C71 C7 118.07(18)
C72 C71 C7 110.00(18)
C73 C71 C7 106.44(18)
C71 C72 H72A 109.5
C71 C72 H72B 109.5
H72A C72 H72B 109.5
C71 C72 H72C 109.5
H72A C72 H72C 109.5
H72B C72 H72C 109.5
C71 C73 H73A 109.5
C71 C73 H73B 109.5
H73A C73 H73B 109.5
C71 C73 H73C 109.5
H73A C73 H73C 109.5
H73B C73 H73C 109.5
C71 C74 H74A 109.5
C71 C74 H74B 109.5
H74A C74 H74B 109.5
C71 C74 H74C 109.5
H74A C74 H74C 109.5
H74B C74 H74C 109.5
C92 C91 C9 113.32(19)
C92 C91 C94 110.0(2)
C9 C91 C94 111.84(19)
C92 C91 C93 108.41(19)
C9 C91 C93 105.90(18)
C94 C91 C93 107.00(19)
C91 C92 H92A 109.5
C91 C92 H92B 109.5
H92A C92 H92B 109.5
C91 C92 H92C 109.5
H92A C92 H92C 109.5
H92B C92 H92C 109.5
C91 C93 H93A 109.5
C91 C93 H93B 109.5
H93A C93 H93B 109.5
C91 C93 H93C 109.5
H93A C93 H93C 109.5
H93B C93 H93C 109.5
C91 C94 H94A 109.5
C91 C94 H94B 109.5
H94A C94 H94B 109.5
C91 C94 H94C 109.5
H94A C94 H94C 109.5
H94B C94 H94C 109.5
C105 C101 C102 106.01(19)
C105 C101 C111 121.05(19)
C102 C101 C111 132.04(19)
C105 C101 Fe2 67.71(12)
C102 C101 Fe2 70.42(12)
C111 C101 Fe2 134.24(15)
C103 C102 C101 106.18(19)
C103 C102 C121 117.13(19)
C101 C102 C121 134.20(19)
C103 C102 Fe2 68.19(12)
C101 C102 Fe2 69.52(12)
C121 C102 Fe2 139.71(15)
C104 C103 C102 111.12(19)
C104 C103 Fe2 71.81(12)
C102 C103 Fe2 72.11(12)
C104 C103 H103 124.4
C102 C103 H103 124.4
Fe2 C103 H103 123.2
C105 C104 C103 105.5(2)
C105 C104 C141 125.8(2)
C103 C104 C141 126.9(2)
C105 C104 Fe2 68.03(12)
C103 C104 Fe2 68.77(12)
C141 C104 Fe2 139.09(16)
C104 C105 C101 111.10(19)
C104 C105 Fe2 72.54(12)
C101 C105 Fe2 72.12(12)
C104 C105 H105 124.4
C101 C105 H105 124.4
Fe2 C105 H105 122.5
C110 C106 C107 106.40(19)
C110 C106 C161 116.51(19)
C107 C106 C161 133.2(2)
C110 C106 Fe2 67.31(12)
C107 C106 Fe2 68.89(12)
C161 C106 Fe2 144.68(16)
C108 C107 C106 106.35(19)
C108 C107 C171 121.06(19)
C106 C107 C171 131.9(2)
C108 C107 Fe2 67.72(12)
C106 C107 Fe2 71.53(12)
C171 C107 Fe2 132.28(15)
C109 C108 C107 110.61(19)
C109 C108 Fe2 71.74(13)
C107 C108 Fe2 72.17(12)
C109 C108 H108 124.7
C107 C108 H108 124.7
Fe2 C108 H108 123.0
C108 C109 C110 105.89(19)
C108 C109 C191 126.3(2)
C110 C109 C191 125.4(2)
C108 C109 Fe2 68.65(12)
C110 C109 Fe2 69.26(12)
C191 C109 Fe2 140.17(16)
C109 C110 C106 110.6(2)
C109 C110 Fe2 71.11(13)
C106 C110 Fe2 73.26(13)
C109 C110 H110 124.7
C106 C110 H110 124.7
Fe2 C110 H110 122.5
C113 C111 C101 113.94(18)
C113 C111 C112 110.11(19)
C101 C111 C112 109.86(18)
C113 C111 C114 107.22(18)
C101 C111 C114 110.25(18)
C112 C111 C114 105.06(19)
C111 C112 H11A 109.5
C111 C112 H11B 109.5
H11A C112 H11B 109.5
C111 C112 H11C 109.5
H11A C112 H11C 109.5
H11B C112 H11C 109.5
C111 C113 H11D 109.5
C111 C113 H11E 109.5
H11D C113 H11E 109.5
C111 C113 H11F 109.5
H11D C113 H11F 109.5
H11E C113 H11F 109.5
C111 C114 H11G 109.5
C111 C114 H11H 109.5
H11G C114 H11H 109.5
C111 C114 H11I 109.5
H11G C114 H11I 109.5
H11H C114 H11I 109.5
C123 C121 C124 106.37(19)
C123 C121 C122 106.86(18)
C124 C121 C122 108.75(18)
C123 C121 C102 110.01(18)
C124 C121 C102 117.42(18)
C122 C121 C102 106.99(18)
C121 C122 H12D 109.5
C121 C122 H12E 109.5
H12D C122 H12E 109.5
C121 C122 H12F 109.5
H12D C122 H12F 109.5
H12E C122 H12F 109.5
C121 C123 H12G 109.5
C121 C123 H12H 109.5
H12G C123 H12H 109.5
C121 C123 H12I 109.5
H12G C123 H12I 109.5
H12H C123 H12I 109.5
C121 C124 H12J 109.5
C121 C124 H12K 109.5
H12J C124 H12K 109.5
C121 C124 H12L 109.5
H12J C124 H12L 109.5
H12K C124 H12L 109.5
C144 C141 C143 110.0(2)
C144 C141 C104 111.92(19)
C143 C141 C104 113.08(19)
C144 C141 C142 107.2(2)
C143 C141 C142 107.7(2)
C104 C141 C142 106.69(19)
C141 C142 H14D 109.5
C141 C142 H14E 109.5
H14D C142 H14E 109.5
C141 C142 H14F 109.5
H14D C142 H14F 109.5
H14E C142 H14F 109.5
C141 C143 H14G 109.5
C141 C143 H14H 109.5
H14G C143 H14H 109.5
C141 C143 H14I 109.5
H14G C143 H14I 109.5
H14H C143 H14I 109.5
C141 C144 H14J 109.5
C141 C144 H14K 109.5
H14J C144 H14K 109.5
C141 C144 H14L 109.5
H14J C144 H14L 109.5
H14K C144 H14L 109.5
C162 C161 C164 106.93(18)
C162 C161 C163 108.06(18)
C164 C161 C163 106.70(19)
C162 C161 C106 118.45(19)
C164 C161 C106 110.39(18)
C163 C161 C106 105.73(18)
C161 C162 H16A 109.5
C161 C162 H16B 109.5
H16A C162 H16B 109.5
C161 C162 H16C 109.5
H16A C162 H16C 109.5
H16B C162 H16C 109.5
C161 C163 H16D 109.5
C161 C163 H16E 109.5
H16D C163 H16E 109.5
C161 C163 H16F 109.5
H16D C163 H16F 109.5
H16E C163 H16F 109.5
C161 C164 H16G 109.5
C161 C164 H16H 109.5
H16G C164 H16H 109.5
C161 C164 H16I 109.5
H16G C164 H16I 109.5
H16H C164 H16I 109.5
C173 C171 C172 107.01(19)
C173 C171 C107 110.57(19)
C172 C171 C107 113.29(19)
C173 C171 C174 105.44(19)
C172 C171 C174 109.86(19)
C107 C171 C174 110.34(19)
C171 C172 H17A 109.5
C171 C172 H17B 109.5
H17A C172 H17B 109.5
C171 C172 H17C 109.5
H17A C172 H17C 109.5
H17B C172 H17C 109.5
C171 C173 H17D 109.5
C171 C173 H17E 109.5
H17D C173 H17E 109.5
C171 C173 H17F 109.5
H17D C173 H17F 109.5
H17E C173 H17F 109.5
C171 C174 H17G 109.5
C171 C174 H17H 109.5
H17G C174 H17H 109.5
C171 C174 H17I 109.5
H17G C174 H17I 109.5
H17H C174 H17I 109.5
C192 C191 C109 113.49(19)
C192 C191 C193 109.6(2)
C109 C191 C193 112.00(19)
C192 C191 C194 108.3(2)
C109 C191 C194 105.22(19)
C193 C191 C194 107.9(2)
C191 C192 H19A 109.5
C191 C192 H19B 109.5
H19A C192 H19B 109.5
C191 C192 H19C 109.5
H19A C192 H19C 109.5
H19B C192 H19C 109.5
C191 C193 H19D 109.5
C191 C193 H19E 109.5
H19D C193 H19E 109.5
C191 C193 H19F 109.5
H19D C193 H19F 109.5
H19E C193 H19F 109.5
C191 C194 H19G 109.5
C191 C194 H19H 109.5
H19G C194 H19H 109.5
C191 C194 H19I 109.5
H19G C194 H19I 109.5
H19H C194 H19I 109.5
C10 Fe1 C3 116.77(9)
C10 Fe1 C8 65.98(8)
C3 Fe1 C8 125.94(9)
C10 Fe1 C5 125.33(9)
C3 Fe1 C5 66.06(9)
C8 Fe1 C5 160.64(9)
C10 Fe1 C9 39.66(8)
C3 Fe1 C9 105.26(8)
C8 Fe1 C9 39.46(8)
C5 Fe1 C9 159.18(8)
C10 Fe1 C4 104.93(9)
C3 Fe1 C4 39.83(9)
C8 Fe1 C4 159.59(9)
C5 Fe1 C4 39.32(8)
C9 Fe1 C4 121.97(8)
C10 Fe1 C6 40.01(8)
C3 Fe1 C6 151.55(9)
C8 Fe1 C6 66.71(8)
C5 Fe1 C6 110.62(9)
C9 Fe1 C6 67.36(8)
C4 Fe1 C6 119.03(9)
C10 Fe1 C2 152.07(9)
C3 Fe1 C2 40.18(8)
C8 Fe1 C2 111.43(9)
C5 Fe1 C2 66.63(9)
C9 Fe1 C2 119.92(8)
C4 Fe1 C2 67.43(8)
C6 Fe1 C2 167.24(9)
C10 Fe1 C7 66.77(8)
C3 Fe1 C7 164.23(9)
C8 Fe1 C7 39.57(8)
C5 Fe1 C7 125.85(9)
C9 Fe1 C7 67.00(8)
C4 Fe1 C7 155.94(9)
C6 Fe1 C7 40.11(8)
C2 Fe1 C7 130.40(8)
C10 Fe1 C1 163.69(9)
C3 Fe1 C1 66.72(8)
C8 Fe1 C1 126.32(8)
C5 Fe1 C1 39.62(8)
C9 Fe1 C1 156.65(8)
C4 Fe1 C1 66.88(8)
C6 Fe1 C1 130.16(8)
C2 Fe1 C1 39.81(8)
C7 Fe1 C1 114.62(8)
C105 Fe2 C108 115.92(9)
C105 Fe2 C103 65.86(9)
C108 Fe2 C103 126.24(9)
C105 Fe2 C110 126.16(9)
C108 Fe2 C110 66.09(9)
C103 Fe2 C110 160.09(9)
C105 Fe2 C109 104.84(9)
C108 Fe2 C109 39.61(9)
C103 Fe2 C109 159.79(9)
C110 Fe2 C109 39.62(9)
C105 Fe2 C101 40.17(8)
C108 Fe2 C101 150.68(9)
C103 Fe2 C101 66.68(8)
C110 Fe2 C101 110.96(9)
C109 Fe2 C101 118.74(9)
C105 Fe2 C104 39.43(9)
C108 Fe2 C104 105.04(9)
C103 Fe2 C104 39.42(8)
C110 Fe2 C104 159.87(9)
C109 Fe2 C104 122.11(8)
C101 Fe2 C104 67.29(8)
C105 Fe2 C107 150.80(9)
C108 Fe2 C107 40.11(8)
C103 Fe2 C107 111.41(8)
C110 Fe2 C107 66.59(8)
C109 Fe2 C107 67.31(8)
C101 Fe2 C107 168.32(8)
C104 Fe2 C107 119.20(8)
C105 Fe2 C102 66.86(8)
C108 Fe2 C102 164.89(9)
C103 Fe2 C102 39.70(8)
C110 Fe2 C102 125.53(9)
C109 Fe2 C102 155.50(9)
C101 Fe2 C102 40.05(8)
C104 Fe2 C102 67.06(8)
C107 Fe2 C102 131.12(8)
C105 Fe2 C106 164.78(9)
C108 Fe2 C106 66.32(8)
C103 Fe2 C106 126.21(8)
C110 Fe2 C106 39.43(8)
C109 Fe2 C106 66.68(8)
C101 Fe2 C106 131.35(8)
C104 Fe2 C106 155.76(9)
C107 Fe2 C106 39.58(8)
C102 Fe2 C106 115.29(8)

loop_
_geom_bond_atom_site_label_1
_geom_bond_atom_site_label_2
_geom_bond_distance
C1 C5 1.430(3)
C1 C2 1.450(3)
C1 C11 1.548(3)
C1 Fe1 2.139(2)
C2 C3 1.437(3)
C2 C21 1.545(3)
C2 Fe1 2.119(2)
C3 C4 1.421(3)
C3 Fe1 2.060(2)
C3 H3 0.9500
C4 C5 1.409(3)
C4 C41 1.525(3)
C4 Fe1 2.110(2)
C5 Fe1 2.077(2)
C5 H5 0.9500
C6 C10 1.429(3)
C6 C7 1.456(3)
C6 C61 1.537(3)
C6 Fe1 2.114(2)
C7 C8 1.425(3)
C7 C71 1.547(3)
C7 Fe1 2.132(2)
C8 C9 1.413(3)
C8 Fe1 2.075(2)
C8 H8 0.9500
C9 C10 1.415(3)
C9 C91 1.525(3)
C9 Fe1 2.109(2)
C10 Fe1 2.059(2)
C10 H10 0.9500
C11 C13 1.533(3)
C11 C14 1.533(3)
C11 C12 1.546(3)
C12 H12A 0.9800
C12 H12B 0.9800
C12 H12C 0.9800
C13 H13A 0.9800
C13 H13B 0.9800
C13 H13C 0.9800
C14 H14A 0.9800
C14 H14B 0.9800
C14 H14C 0.9800
C21 C24 1.534(3)
C21 C23 1.536(3)
C21 C22 1.545(3)
C22 H22A 0.9800
C22 H22B 0.9800
C22 H22C 0.9800
C23 H23A 0.9800
C23 H23B 0.9800
C23 H23C 0.9800
C24 H24A 0.9800
C24 H24B 0.9800
C24 H24C 0.9800
C41 C44 1.528(3)
C41 C43 1.533(3)
C41 C42 1.539(3)
C42 H42A 0.9800
C42 H42B 0.9800
C42 H42C 0.9800
C43 H43A 0.9800
C43 H43B 0.9800
C43 H43C 0.9800
C44 H44A 0.9800
C44 H44B 0.9800
C44 H44C 0.9800
C61 C62 1.534(3)
C61 C64 1.541(3)
C61 C63 1.543(3)
C62 H62A 0.9800
C62 H62B 0.9800
C62 H62C 0.9800
C63 H63A 0.9800
C63 H63B 0.9800
C63 H63C 0.9800
C64 H64A 0.9800
C64 H64B 0.9800
C64 H64C 0.9800
C71 C74 1.532(3)
C71 C72 1.537(3)
C71 C73 1.543(3)
C72 H72A 0.9800
C72 H72B 0.9800
C72 H72C 0.9800
C73 H73A 0.9800
C73 H73B 0.9800
C73 H73C 0.9800
C74 H74A 0.9800
C74 H74B 0.9800
C74 H74C 0.9800
C91 C92 1.523(3)
C91 C94 1.528(3)
C91 C93 1.550(3)
C92 H92A 0.9800
C92 H92B 0.9800
C92 H92C 0.9800
C93 H93A 0.9800
C93 H93B 0.9800
C93 H93C 0.9800
C94 H94A 0.9800
C94 H94B 0.9800
C94 H94C 0.9800
C101 C105 1.434(3)
C101 C102 1.453(3)
C101 C111 1.538(3)
C101 Fe2 2.115(2)
C102 C103 1.428(3)
C102 C121 1.550(3)
C102 Fe2 2.127(2)
C103 C104 1.414(3)
C103 Fe2 2.075(2)
C103 H103 0.9500
C104 C105 1.408(3)
C104 C141 1.531(3)
C104 Fe2 2.115(2)
C105 Fe2 2.056(2)
C105 H105 0.9500
C106 C110 1.431(3)
C106 C107 1.450(3)
C106 C161 1.545(3)
C106 Fe2 2.158(2)
C107 C108 1.436(3)
C107 C171 1.539(3)
C107 Fe2 2.122(2)
C108 C109 1.412(3)
C108 Fe2 2.063(2)
C108 H108 0.9500
C109 C110 1.418(3)
C109 C191 1.527(3)
C109 Fe2 2.103(2)
C110 Fe2 2.079(2)
C110 H110 0.9500
C111 C113 1.535(3)
C111 C112 1.543(3)
C111 C114 1.545(3)
C112 H11A 0.9800
C112 H11B 0.9800
C112 H11C 0.9800
C113 H11D 0.9800
C113 H11E 0.9800
C113 H11F 0.9800
C114 H11G 0.9800
C114 H11H 0.9800
C114 H11I 0.9800
C121 C123 1.532(3)
C121 C124 1.533(3)
C121 C122 1.546(3)
C122 H12D 0.9800
C122 H12E 0.9800
C122 H12F 0.9800
C123 H12G 0.9800
C123 H12H 0.9800
C123 H12I 0.9800
C124 H12J 0.9800
C124 H12K 0.9800
C124 H12L 0.9800
C141 C144 1.524(3)
C141 C143 1.526(3)
C141 C142 1.539(3)
C142 H14D 0.9800
C142 H14E 0.9800
C142 H14F 0.9800
C143 H14G 0.9800
C143 H14H 0.9800
C143 H14I 0.9800
C144 H14J 0.9800
C144 H14K 0.9800
C144 H14L 0.9800
C161 C162 1.534(3)
C161 C164 1.541(3)
C161 C163 1.544(3)
C162 H16A 0.9800
C162 H16B 0.9800
C162 H16C 0.9800
C163 H16D 0.9800
C163 H16E 0.9800
C163 H16F 0.9800
C164 H16G 0.9800
C164 H16H 0.9800
C164 H16I 0.9800
C171 C173 1.538(3)
C171 C172 1.538(3)
C171 C174 1.541(3)
C172 H17A 0.9800
C172 H17B 0.9800
C172 H17C 0.9800
C173 H17D 0.9800
C173 H17E 0.9800
C173 H17F 0.9800
C174 H17G 0.9800
C174 H17H 0.9800
C174 H17I 0.9800
C191 C192 1.524(3)
C191 C193 1.532(3)
C191 C194 1.546(3)
C192 H19A 0.9800
C192 H19B 0.9800
C192 H19C 0.9800
C193 H19D 0.9800
C193 H19E 0.9800
C193 H19F 0.9800
C194 H19G 0.9800
C194 H19H 0.9800
C194 H19I 0.9800

loop_
_geom_torsion_atom_site_label_1
_geom_torsion_atom_site_label_2
_geom_torsion_atom_site_label_3
_geom_torsion_atom_site_label_4
_geom_torsion
C5 C1 C2 C3 0.7(2)
C11 C1 C2 C3 -156.6(2)
Fe1 C1 C2 C3 58.66(14)
C5 C1 C2 C21 170.1(2)
C11 C1 C2 C21 12.9(4)
Fe1 C1 C2 C21 -131.9(2)
C5 C1 C2 Fe1 -57.97(14)
C11 C1 C2 Fe1 144.8(3)
C1 C2 C3 C4 1.4(2)
C21 C2 C3 C4 -169.57(19)
Fe1 C2 C3 C4 62.11(15)
C1 C2 C3 Fe1 -60.68(14)
C21 C2 C3 Fe1 128.32(19)
C2 C3 C4 C5 -3.0(2)
Fe1 C3 C4 C5 59.23(15)
C2 C3 C4 C41 160.8(2)
Fe1 C3 C4 C41 -136.9(2)
C2 C3 C4 Fe1 -62.21(15)
C3 C4 C5 C1 3.5(3)
C41 C4 C5 C1 -160.1(2)
Fe1 C4 C5 C1 62.13(16)
C3 C4 C5 Fe1 -58.67(15)
C41 C4 C5 Fe1 137.8(2)
C2 C1 C5 C4 -2.6(2)
C11 C1 C5 C4 159.03(19)
Fe1 C1 C5 C4 -61.56(16)
C2 C1 C5 Fe1 58.94(14)
C11 C1 C5 Fe1 -139.41(18)
C10 C6 C7 C8 0.5(2)
C61 C6 C7 C8 170.6(2)
Fe1 C6 C7 C8 -58.31(14)
C10 C6 C7 C71 -159.4(2)
C61 C6 C7 C71 10.7(4)
Fe1 C6 C7 C71 141.8(2)
C10 C6 C7 Fe1 58.85(14)
C61 C6 C7 Fe1 -131.0(2)
C6 C7 C8 C9 -2.3(2)
C71 C7 C8 C9 161.70(18)
Fe1 C7 C8 C9 -61.40(15)
C6 C7 C8 Fe1 59.11(14)
C71 C7 C8 Fe1 -136.90(18)
C7 C8 C9 C10 3.1(2)
Fe1 C8 C9 C10 -58.78(14)
C7 C8 C9 C91 -161.2(2)
Fe1 C8 C9 C91 136.9(2)
C7 C8 C9 Fe1 61.88(15)
C8 C9 C10 C6 -2.7(2)
C91 C9 C10 C6 161.8(2)
Fe1 C9 C10 C6 -61.97(15)
C8 C9 C10 Fe1 59.23(14)
C91 C9 C10 Fe1 -136.2(2)
C7 C6 C10 C9 1.4(2)
C61 C6 C10 C9 -170.01(18)
Fe1 C6 C10 C9 61.97(15)
C7 C6 C10 Fe1 -60.59(14)
C61 C6 C10 Fe1 128.02(19)
C5 C1 C11 C13 161.7(2)
C2 C1 C11 C13 -42.9(3)
Fe1 C1 C11 C13 73.6(3)
C5 C1 C11 C14 38.3(3)
C2 C1 C11 C14 -166.3(2)
Fe1 C1 C11 C14 -49.8(3)
C5 C1 C11 C12 -76.6(2)
C2 C1 C11 C12 78.9(3)
Fe1 C1 C11 C12 -164.7(2)
C3 C2 C21 C24 -128.0(2)
C1 C2 C21 C24 63.8(3)
Fe1 C2 C21 C24 -40.9(3)
C3 C2 C21 C23 -8.0(3)
C1 C2 C21 C23 -176.2(2)
Fe1 C2 C21 C23 79.1(3)
C3 C2 C21 C22 108.1(2)
C1 C2 C21 C22 -60.1(3)
Fe1 C2 C21 C22 -164.81(17)
C5 C4 C41 C44 -139.4(2)
C3 C4 C41 C44 60.1(3)
Fe1 C4 C41 C44 -38.0(3)
C5 C4 C41 C43 -14.7(3)
C3 C4 C41 C43 -175.2(2)
Fe1 C4 C41 C43 86.7(3)
C5 C4 C41 C42 102.0(3)
C3 C4 C41 C42 -58.5(3)
Fe1 C4 C41 C42 -156.6(2)
C10 C6 C61 C62 -128.5(2)
C7 C6 C61 C62 62.6(3)
Fe1 C6 C61 C62 -40.6(3)
C10 C6 C61 C64 -8.3(3)
C7 C6 C61 C64 -177.2(2)
Fe1 C6 C61 C64 79.7(2)
C10 C6 C61 C63 107.1(2)
C7 C6 C61 C63 -61.8(3)
Fe1 C6 C61 C63 -164.92(17)
C8 C7 C71 C74 162.7(2)
C6 C7 C71 C74 -39.0(3)
Fe1 C7 C71 C74 75.1(3)
C8 C7 C71 C72 39.8(3)
C6 C7 C71 C72 -161.9(2)
Fe1 C7 C71 C72 -47.8(3)
C8 C7 C71 C73 -76.0(2)
C6 C7 C71 C73 82.3(3)
Fe1 C7 C71 C73 -163.58(19)
C8 C9 C91 C92 -142.9(2)
C10 C9 C91 C92 55.8(3)
Fe1 C9 C91 C92 -42.3(3)
C8 C9 C91 C94 -17.8(3)
C10 C9 C91 C94 -179.1(2)
Fe1 C9 C91 C94 82.8(3)
C8 C9 C91 C93 98.4(3)
C10 C9 C91 C93 -62.9(3)
Fe1 C9 C91 C93 -160.98(19)
C105 C101 C102 C103 0.0(2)
C111 C101 C102 C103 -168.9(2)
Fe2 C101 C102 C103 58.58(14)
C105 C101 C102 C121 160.8(2)
C111 C101 C102 C121 -8.0(4)
Fe2 C101 C102 C121 -140.6(3)
C105 C101 C102 Fe2 -58.61(14)
C111 C101 C102 Fe2 132.6(2)
C101 C102 C103 C104 2.1(2)
C121 C102 C103 C104 -162.54(19)
Fe2 C102 C103 C104 61.56(15)
C101 C102 C103 Fe2 -59.44(14)
C121 C102 C103 Fe2 135.90(18)
C102 C103 C104 C105 -3.3(2)
Fe2 C103 C104 C105 58.40(15)
C102 C103 C104 C141 162.0(2)
Fe2 C103 C104 C141 -136.2(2)
C102 C103 C104 Fe2 -61.74(15)
C103 C104 C105 C101 3.3(2)
C141 C104 C105 C101 -162.3(2)
Fe2 C104 C105 C101 62.20(15)
C103 C104 C105 Fe2 -58.88(15)
C141 C104 C105 Fe2 135.5(2)
C102 C101 C105 C104 -2.1(2)
C111 C101 C105 C104 168.26(19)
Fe2 C101 C105 C104 -62.45(16)
C102 C101 C105 Fe2 60.37(14)
C111 C101 C105 Fe2 -129.29(19)
C110 C106 C107 C108 -2.0(2)
C161 C106 C107 C108 154.1(2)
Fe2 C106 C107 C108 -59.03(14)
C110 C106 C107 C171 -172.2(2)
C161 C106 C107 C171 -16.1(4)
Fe2 C106 C107 C171 130.8(2)
C110 C106 C107 Fe2 57.00(15)
C161 C106 C107 Fe2 -146.8(2)
C106 C107 C108 C109 -0.3(2)
C171 C107 C108 C109 171.19(19)
Fe2 C107 C108 C109 -61.80(15)
C106 C107 C108 Fe2 61.51(14)
C171 C107 C108 Fe2 -127.01(19)
C107 C108 C109 C110 2.5(2)
Fe2 C108 C109 C110 -59.57(15)
C107 C108 C109 C191 -160.5(2)
Fe2 C108 C109 C191 137.4(2)
C107 C108 C109 Fe2 62.06(15)
C108 C109 C110 C106 -3.8(3)
C191 C109 C110 C106 159.4(2)
Fe2 C109 C110 C106 -63.01(16)
C108 C109 C110 Fe2 59.17(15)
C191 C109 C110 Fe2 -137.6(2)
C107 C106 C110 C109 3.7(2)
C161 C106 C110 C109 -157.07(19)
Fe2 C106 C110 C109 61.69(16)
C107 C106 C110 Fe2 -57.99(14)
C161 C106 C110 Fe2 141.24(18)
C105 C101 C111 C113 125.9(2)
C102 C101 C111 C113 -66.7(3)
Fe2 C101 C111 C113 37.7(3)
C105 C101 C111 C112 -110.1(2)
C102 C101 C111 C112 57.4(3)
Fe2 C101 C111 C112 161.75(17)
C105 C101 C111 C114 5.3(3)
C102 C101 C111 C114 172.7(2)
Fe2 C101 C111 C114 -82.9(3)
C103 C102 C121 C123 -38.3(3)
C101 C102 C121 C123 162.4(2)
Fe2 C102 C121 C123 49.3(3)
C103 C102 C121 C124 -160.1(2)
C101 C102 C121 C124 40.7(3)
Fe2 C102 C121 C124 -72.5(3)
C103 C102 C121 C122 77.4(2)
C101 C102 C121 C122 -81.8(3)
Fe2 C102 C121 C122 165.06(19)
C105 C104 C141 C144 174.7(2)
C103 C104 C141 C144 12.2(3)
Fe2 C104 C141 C144 -87.9(3)
C105 C104 C141 C143 -60.4(3)
C103 C104 C141 C143 137.1(2)
Fe2 C104 C141 C143 37.0(3)
C105 C104 C141 C142 57.8(3)
C103 C104 C141 C142 -104.8(3)
Fe2 C104 C141 C142 155.1(2)
C110 C106 C161 C162 -160.4(2)
C107 C106 C161 C162 45.2(3)
Fe2 C106 C161 C162 -72.8(3)
C110 C106 C161 C164 -36.7(3)
C107 C106 C161 C164 168.9(2)
Fe2 C106 C161 C164 50.9(3)
C110 C106 C161 C163 78.3(2)
C107 C106 C161 C163 -76.0(3)
Fe2 C106 C161 C163 165.9(2)
C108 C107 C171 C173 9.6(3)
C106 C107 C171 C173 178.6(2)
Fe2 C107 C171 C173 -77.5(3)
C108 C107 C171 C172 129.7(2)
C106 C107 C171 C172 -61.3(3)
Fe2 C107 C171 C172 42.6(3)
C108 C107 C171 C174 -106.6(2)
C106 C107 C171 C174 62.4(3)
Fe2 C107 C171 C174 166.28(16)
C108 C109 C191 C192 -55.8(3)
C110 C109 C191 C192 144.3(2)
Fe2 C109 C191 C192 44.3(4)
C108 C109 C191 C193 179.4(2)
C110 C109 C191 C193 19.5(3)
Fe2 C109 C191 C193 -80.5(3)
C108 C109 C191 C194 62.4(3)
C110 C109 C191 C194 -97.4(3)
Fe2 C109 C191 C194 162.5(2)
C9 C10 Fe1 C3 81.56(14)
C6 C10 Fe1 C3 -158.53(12)
C9 C10 Fe1 C8 -38.10(13)
C6 C10 Fe1 C8 81.81(13)
C9 C10 Fe1 C5 160.06(13)
C6 C10 Fe1 C5 -80.03(15)
C6 C10 Fe1 C9 119.91(18)
C9 C10 Fe1 C4 122.48(13)
C6 C10 Fe1 C4 -117.62(13)
C9 C10 Fe1 C6 -119.91(18)
C9 C10 Fe1 C2 52.7(2)
C6 C10 Fe1 C2 172.57(16)
C9 C10 Fe1 C7 -81.46(13)
C6 C10 Fe1 C7 38.45(12)
C9 C10 Fe1 C1 -179.9(3)
C6 C10 Fe1 C1 -60.0(3)
C4 C3 Fe1 C10 81.12(14)
C2 C3 Fe1 C10 -159.46(13)
C4 C3 Fe1 C8 159.74(13)
C2 C3 Fe1 C8 -80.84(15)
C4 C3 Fe1 C5 -37.88(13)
C2 C3 Fe1 C5 81.54(14)
C4 C3 Fe1 C9 121.99(13)
C2 C3 Fe1 C9 -118.59(13)
C2 C3 Fe1 C4 119.42(18)
C4 C3 Fe1 C6 51.5(2)
C2 C3 Fe1 C6 170.94(17)
C4 C3 Fe1 C2 -119.42(18)
C2 C3 Fe1 C7 -60.2(3)
C4 C3 Fe1 C1 -81.28(13)
C2 C3 Fe1 C1 38.14(13)
C9 C8 Fe1 C10 38.30(13)
C7 C8 Fe1 C10 -82.03(13)
C9 C8 Fe1 C3 -68.32(15)
C7 C8 Fe1 C3 171.35(12)
C9 C8 Fe1 C5 168.2(2)
C7 C8 Fe1 C5 47.9(3)
C7 C8 Fe1 C9 -120.32(18)
C9 C8 Fe1 C4 -28.8(3)
C7 C8 Fe1 C4 -149.1(2)
C9 C8 Fe1 C6 82.16(13)
C7 C8 Fe1 C6 -38.17(12)
C9 C8 Fe1 C2 -111.50(13)
C7 C8 Fe1 C2 128.18(13)
C9 C8 Fe1 C7 120.32(18)
C9 C8 Fe1 C1 -154.14(12)
C7 C8 Fe1 C1 85.54(15)
C4 C5 Fe1 C10 -68.45(16)
C1 C5 Fe1 C10 171.34(12)
C4 C5 Fe1 C3 38.37(13)
C1 C5 Fe1 C3 -81.84(14)
C4 C5 Fe1 C8 170.7(2)
C1 C5 Fe1 C8 50.5(3)
C4 C5 Fe1 C9 -30.7(3)
C1 C5 Fe1 C9 -150.9(2)
C1 C5 Fe1 C4 -120.21(19)
C4 C5 Fe1 C6 -111.03(14)
C1 C5 Fe1 C6 128.76(13)
C4 C5 Fe1 C2 82.41(14)
C1 C5 Fe1 C2 -37.80(12)
C4 C5 Fe1 C7 -153.61(13)
C1 C5 Fe1 C7 86.18(15)
C4 C5 Fe1 C1 120.21(19)
C8 C9 Fe1 C10 -117.51(18)
C91 C9 Fe1 C10 120.1(3)
C8 C9 Fe1 C3 128.75(13)
C10 C9 Fe1 C3 -113.74(13)
C91 C9 Fe1 C3 6.3(3)
C10 C9 Fe1 C8 117.51(18)
C91 C9 Fe1 C8 -122.4(3)
C8 C9 Fe1 C5 -169.0(2)
C10 C9 Fe1 C5 -51.5(3)
C91 C9 Fe1 C5 68.6(4)
C8 C9 Fe1 C4 168.57(13)
C10 C9 Fe1 C4 -73.92(15)
C91 C9 Fe1 C4 46.1(3)
C8 C9 Fe1 C6 -80.36(13)
C10 C9 Fe1 C6 37.15(13)
C91 C9 Fe1 C6 157.2(3)
C8 C9 Fe1 C2 87.94(14)
C10 C9 Fe1 C2 -154.55(13)
C91 C9 Fe1 C2 -34.5(3)
C8 C9 Fe1 C7 -36.68(13)
C10 C9 Fe1 C7 80.83(13)
C91 C9 Fe1 C7 -159.1(3)
C8 C9 Fe1 C1 62.4(3)
C10 C9 Fe1 C1 179.96(19)
C91 C9 Fe1 C1 -60.0(3)
C5 C4 Fe1 C10 128.25(13)
C3 C4 Fe1 C10 -114.09(13)
C41 C4 Fe1 C10 5.6(3)
C5 C4 Fe1 C3 -117.66(18)
C41 C4 Fe1 C3 119.7(3)
C5 C4 Fe1 C8 -171.2(2)
C3 C4 Fe1 C8 -53.5(3)
C41 C4 Fe1 C8 66.2(4)
C3 C4 Fe1 C5 117.66(18)
C41 C4 Fe1 C5 -122.7(3)
C5 C4 Fe1 C9 167.65(13)
C3 C4 Fe1 C9 -74.69(15)
C41 C4 Fe1 C9 45.0(3)
C5 C4 Fe1 C6 87.59(15)
C3 C4 Fe1 C6 -154.75(13)
C41 C4 Fe1 C6 -35.1(3)
C5 C4 Fe1 C2 -80.18(14)
C3 C4 Fe1 C2 37.48(13)
C41 C4 Fe1 C2 157.2(3)
C5 C4 Fe1 C7 62.1(2)
C3 C4 Fe1 C7 179.76(18)
C41 C4 Fe1 C7 -60.6(4)
C5 C4 Fe1 C1 -36.81(13)
C3 C4 Fe1 C1 80.85(14)
C41 C4 Fe1 C1 -159.5(3)
C7 C6 Fe1 C10 117.51(18)
C61 C6 Fe1 C10 -112.7(2)
C10 C6 Fe1 C3 43.3(2)
C7 C6 Fe1 C3 160.81(17)
C61 C6 Fe1 C3 -69.4(3)
C10 C6 Fe1 C8 -79.84(13)
C7 C6 Fe1 C8 37.67(12)
C61 C6 Fe1 C8 167.4(2)
C10 C6 Fe1 C5 120.85(13)
C7 C6 Fe1 C5 -121.64(13)
C61 C6 Fe1 C5 8.1(2)
C10 C6 Fe1 C9 -36.83(13)
C7 C6 Fe1 C9 80.68(13)
C61 C6 Fe1 C9 -149.5(2)
C10 C6 Fe1 C4 78.30(15)
C7 C6 Fe1 C4 -164.20(12)
C61 C6 Fe1 C4 -34.4(2)
C10 C6 Fe1 C2 -164.1(4)
C7 C6 Fe1 C2 -46.6(4)
C61 C6 Fe1 C2 83.2(4)
C10 C6 Fe1 C7 -117.51(18)
C61 C6 Fe1 C7 129.8(3)
C10 C6 Fe1 C1 161.44(13)
C7 C6 Fe1 C1 -81.05(15)
C61 C6 Fe1 C1 48.7(2)
C3 C2 Fe1 C10 42.0(2)
C1 C2 Fe1 C10 159.62(17)
C21 C2 Fe1 C10 -69.4(3)
C1 C2 Fe1 C3 117.64(18)
C21 C2 Fe1 C3 -111.3(3)
C3 C2 Fe1 C8 120.83(13)
C1 C2 Fe1 C8 -121.53(13)
C21 C2 Fe1 C8 9.5(2)
C3 C2 Fe1 C5 -80.02(14)
C1 C2 Fe1 C5 37.62(12)
C21 C2 Fe1 C5 168.6(2)
C3 C2 Fe1 C9 77.82(14)
C1 C2 Fe1 C9 -164.55(12)
C21 C2 Fe1 C9 -33.5(2)
C3 C2 Fe1 C4 -37.17(13)
C1 C2 Fe1 C4 80.47(13)
C21 C2 Fe1 C4 -148.5(2)
C3 C2 Fe1 C6 -160.1(4)
C1 C2 Fe1 C6 -42.5(4)
C21 C2 Fe1 C6 88.5(4)
C3 C2 Fe1 C7 161.95(13)
C1 C2 Fe1 C7 -80.41(15)
C21 C2 Fe1 C7 50.6(3)
C3 C2 Fe1 C1 -117.64(18)
C21 C2 Fe1 C1 131.0(3)
C8 C7 Fe1 C10 79.87(13)
C6 C7 Fe1 C10 -38.36(12)
C71 C7 Fe1 C10 -174.0(3)
C8 C7 Fe1 C3 -26.6(4)
C6 C7 Fe1 C3 -144.8(3)
C71 C7 Fe1 C3 79.5(4)
C6 C7 Fe1 C8 -118.23(17)
C71 C7 Fe1 C8 106.1(3)
C8 C7 Fe1 C5 -162.34(13)
C6 C7 Fe1 C5 79.43(14)
C71 C7 Fe1 C5 -56.2(3)
C8 C7 Fe1 C9 36.58(12)
C6 C7 Fe1 C9 -81.65(13)
C71 C7 Fe1 C9 142.7(3)
C8 C7 Fe1 C4 153.97(19)
C6 C7 Fe1 C4 35.7(3)
C71 C7 Fe1 C4 -99.9(3)
C8 C7 Fe1 C6 118.23(17)
C71 C7 Fe1 C6 -135.6(3)
C8 C7 Fe1 C2 -73.93(16)
C6 C7 Fe1 C2 167.84(12)
C71 C7 Fe1 C2 32.2(3)
C8 C7 Fe1 C1 -117.92(13)
C6 C7 Fe1 C1 123.85(13)
C71 C7 Fe1 C1 -11.8(3)
C5 C1 Fe1 C10 -26.0(4)
C2 C1 Fe1 C10 -144.5(3)
C11 C1 Fe1 C10 79.6(4)
C5 C1 Fe1 C3 80.04(14)
C2 C1 Fe1 C3 -38.48(12)
C11 C1 Fe1 C3 -174.4(3)
C5 C1 Fe1 C8 -161.48(13)
C2 C1 Fe1 C8 79.99(15)
C11 C1 Fe1 C8 -55.9(3)
C2 C1 Fe1 C5 -118.52(18)
C11 C1 Fe1 C5 105.6(3)
C5 C1 Fe1 C9 154.1(2)
C2 C1 Fe1 C9 35.6(3)
C11 C1 Fe1 C9 -100.3(3)
C5 C1 Fe1 C4 36.54(13)
C2 C1 Fe1 C4 -81.98(13)
C11 C1 Fe1 C4 142.1(3)
C5 C1 Fe1 C6 -72.74(16)
C2 C1 Fe1 C6 168.74(12)
C11 C1 Fe1 C6 32.8(3)
C5 C1 Fe1 C2 118.52(18)
C11 C1 Fe1 C2 -135.9(3)
C5 C1 Fe1 C7 -117.17(13)
C2 C1 Fe1 C7 124.31(13)
C11 C1 Fe1 C7 -11.6(3)
C104 C105 Fe2 C108 -82.14(14)
C101 C105 Fe2 C108 157.98(12)
C104 C105 Fe2 C103 38.02(13)
C101 C105 Fe2 C103 -81.86(13)
C104 C105 Fe2 C110 -160.42(13)
C101 C105 Fe2 C110 79.70(15)
C104 C105 Fe2 C109 -122.92(13)
C101 C105 Fe2 C109 117.21(13)
C104 C105 Fe2 C101 119.87(18)
C101 C105 Fe2 C104 -119.87(18)
C104 C105 Fe2 C107 -53.0(2)
C101 C105 Fe2 C107 -172.89(16)
C104 C105 Fe2 C102 81.51(14)
C101 C105 Fe2 C102 -38.36(12)
C104 C105 Fe2 C106 -177.0(3)
C101 C105 Fe2 C106 63.1(4)
C109 C108 Fe2 C105 -81.93(14)
C107 C108 Fe2 C105 158.37(12)
C109 C108 Fe2 C103 -159.94(13)
C107 C108 Fe2 C103 80.36(15)
C109 C108 Fe2 C110 38.21(13)
C107 C108 Fe2 C110 -81.48(13)
C107 C108 Fe2 C109 -119.70(18)
C109 C108 Fe2 C101 -52.3(2)
C107 C108 Fe2 C101 -172.03(16)
C109 C108 Fe2 C104 -122.58(13)
C107 C108 Fe2 C104 117.72(13)
C109 C108 Fe2 C107 119.70(18)
C107 C108 Fe2 C102 61.3(4)
C109 C108 Fe2 C106 81.48(13)
C107 C108 Fe2 C106 -38.22(12)
C104 C103 Fe2 C105 -38.03(13)
C102 C103 Fe2 C105 82.28(14)
C104 C103 Fe2 C108 67.36(16)
C102 C103 Fe2 C108 -172.34(12)
C104 C103 Fe2 C110 -169.4(2)
C102 C103 Fe2 C110 -49.1(3)
C104 C103 Fe2 C109 28.1(3)
C102 C103 Fe2 C109 148.4(2)
C104 C103 Fe2 C101 -82.09(14)
C102 C103 Fe2 C101 38.22(12)
C102 C103 Fe2 C104 120.30(18)
C104 C103 Fe2 C107 110.38(13)
C102 C103 Fe2 C107 -129.32(13)
C104 C103 Fe2 C102 -120.30(18)
C104 C103 Fe2 C106 152.74(13)
C102 C103 Fe2 C106 -86.96(15)
C109 C110 Fe2 C105 67.35(16)
C106 C110 Fe2 C105 -173.22(12)
C109 C110 Fe2 C108 -38.20(13)
C106 C110 Fe2 C108 81.23(14)
C109 C110 Fe2 C103 -170.6(2)
C106 C110 Fe2 C103 -51.2(3)
C106 C110 Fe2 C109 119.43(19)
C109 C110 Fe2 C101 110.17(14)
C106 C110 Fe2 C101 -130.40(13)
C109 C110 Fe2 C104 29.2(3)
C106 C110 Fe2 C104 148.6(2)
C109 C110 Fe2 C107 -82.17(14)
C106 C110 Fe2 C107 37.26(12)
C109 C110 Fe2 C102 152.97(13)
C106 C110 Fe2 C102 -87.60(15)
C109 C110 Fe2 C106 -119.43(19)
C108 C109 Fe2 C105 112.89(13)
C110 C109 Fe2 C105 -129.57(13)
C191 C109 Fe2 C105 -8.7(3)
C110 C109 Fe2 C108 117.54(18)
C191 C109 Fe2 C108 -121.6(3)
C108 C109 Fe2 C103 53.2(3)
C110 C109 Fe2 C103 170.8(2)
C191 C109 Fe2 C103 -68.3(4)
C108 C109 Fe2 C110 -117.54(18)
C191 C109 Fe2 C110 120.9(3)
C108 C109 Fe2 C101 153.76(13)
C110 C109 Fe2 C101 -88.70(14)
C191 C109 Fe2 C101 32.2(3)
C108 C109 Fe2 C104 73.88(15)
C110 C109 Fe2 C104 -168.58(13)
C191 C109 Fe2 C104 -47.7(3)
C108 C109 Fe2 C107 -37.34(13)
C110 C109 Fe2 C107 80.20(14)
C191 C109 Fe2 C107 -158.9(3)
C108 C109 Fe2 C102 179.38(18)
C110 C109 Fe2 C102 -63.1(2)
C191 C109 Fe2 C102 57.8(4)
C108 C109 Fe2 C106 -80.50(13)
C110 C109 Fe2 C106 37.04(13)
C191 C109 Fe2 C106 157.9(3)
C102 C101 Fe2 C105 -117.52(18)
C111 C101 Fe2 C105 112.3(3)
C105 C101 Fe2 C108 -43.5(2)
C102 C101 Fe2 C108 -161.03(16)
C111 C101 Fe2 C108 68.7(3)
C105 C101 Fe2 C103 79.64(13)
C102 C101 Fe2 C103 -37.88(12)
C111 C101 Fe2 C103 -168.1(2)
C105 C101 Fe2 C110 -121.72(13)
C102 C101 Fe2 C110 120.76(13)
C111 C101 Fe2 C110 -9.5(2)
C105 C101 Fe2 C109 -78.66(15)
C102 C101 Fe2 C109 163.82(12)
C111 C101 Fe2 C109 33.6(2)
C105 C101 Fe2 C104 36.66(13)
C102 C101 Fe2 C104 -80.87(13)
C111 C101 Fe2 C104 148.9(2)
C105 C101 Fe2 C107 162.7(4)
C102 C101 Fe2 C107 45.1(5)
C111 C101 Fe2 C107 -85.1(5)
C105 C101 Fe2 C102 117.52(18)
C111 C101 Fe2 C102 -130.2(3)
C105 C101 Fe2 C106 -161.83(12)
C102 C101 Fe2 C106 80.65(15)
C111 C101 Fe2 C106 -49.6(2)
C103 C104 Fe2 C105 117.74(19)
C141 C104 Fe2 C105 -119.9(3)
C105 C104 Fe2 C108 112.69(14)
C103 C104 Fe2 C108 -129.57(13)
C141 C104 Fe2 C108 -7.2(3)
C105 C104 Fe2 C103 -117.74(19)
C141 C104 Fe2 C103 122.4(3)
C105 C104 Fe2 C110 51.8(3)
C103 C104 Fe2 C110 169.5(2)
C141 C104 Fe2 C110 -68.1(4)
C105 C104 Fe2 C109 73.33(15)
C103 C104 Fe2 C109 -168.94(13)
C141 C104 Fe2 C109 -46.6(3)
C105 C104 Fe2 C101 -37.33(13)
C103 C104 Fe2 C101 80.41(13)
C141 C104 Fe2 C101 -157.2(3)
C105 C104 Fe2 C107 153.48(13)
C103 C104 Fe2 C107 -88.78(14)
C141 C104 Fe2 C107 33.6(3)
C105 C104 Fe2 C102 -80.95(14)
C103 C104 Fe2 C102 36.78(13)
C141 C104 Fe2 C102 159.2(3)
C105 C104 Fe2 C106 178.09(18)
C103 C104 Fe2 C106 -64.2(2)
C141 C104 Fe2 C106 58.2(3)
C108 C107 Fe2 C105 -42.8(2)
C106 C107 Fe2 C105 -160.03(16)
C171 C107 Fe2 C105 69.6(3)
C106 C107 Fe2 C108 -117.23(18)
C171 C107 Fe2 C108 112.4(3)
C108 C107 Fe2 C103 -121.33(13)
C106 C107 Fe2 C103 121.44(13)
C171 C107 Fe2 C103 -8.9(2)
C108 C107 Fe2 C110 80.11(13)
C106 C107 Fe2 C110 -37.12(12)
C171 C107 Fe2 C110 -167.5(2)
C108 C107 Fe2 C109 36.89(13)
C106 C107 Fe2 C109 -80.34(13)
C171 C107 Fe2 C109 149.3(2)
C108 C107 Fe2 C101 160.4(4)
C106 C107 Fe2 C101 43.2(5)
C171 C107 Fe2 C101 -87.2(5)
C108 C107 Fe2 C104 -78.34(14)
C106 C107 Fe2 C104 164.43(12)
C171 C107 Fe2 C104 34.1(2)
C108 C107 Fe2 C102 -162.33(13)
C106 C107 Fe2 C102 80.45(15)
C171 C107 Fe2 C102 -49.9(2)
C108 C107 Fe2 C106 117.23(18)
C171 C107 Fe2 C106 -130.4(3)
C103 C102 Fe2 C105 -79.54(14)
C101 C102 Fe2 C105 38.47(13)
C121 C102 Fe2 C105 173.7(3)
C103 C102 Fe2 C108 24.4(4)
C101 C102 Fe2 C108 142.4(3)
C121 C102 Fe2 C108 -82.4(4)
C101 C102 Fe2 C103 118.02(18)
C121 C102 Fe2 C103 -106.7(3)
C103 C102 Fe2 C110 161.56(13)
C101 C102 Fe2 C110 -80.42(15)
C121 C102 Fe2 C110 54.8(3)
C103 C102 Fe2 C109 -154.11(19)
C101 C102 Fe2 C109 -36.1(3)
C121 C102 Fe2 C109 99.2(3)
C103 C102 Fe2 C101 -118.02(18)
C121 C102 Fe2 C101 135.3(3)
C103 C102 Fe2 C104 -36.53(12)
C101 C102 Fe2 C104 81.48(13)
C121 C102 Fe2 C104 -143.2(3)
C103 C102 Fe2 C107 72.96(16)
C101 C102 Fe2 C107 -169.02(12)
C121 C102 Fe2 C107 -33.7(3)
C103 C102 Fe2 C106 116.99(13)
C101 C102 Fe2 C106 -125.00(13)
C121 C102 Fe2 C106 10.3(3)
C110 C106 Fe2 C105 21.3(4)
C107 C106 Fe2 C105 140.6(3)
C161 C106 Fe2 C105 -83.0(4)
C110 C106 Fe2 C108 -80.59(14)
C107 C106 Fe2 C108 38.72(12)
C161 C106 Fe2 C108 175.1(3)
C110 C106 Fe2 C103 160.80(13)
C107 C106 Fe2 C103 -79.89(15)
C161 C106 Fe2 C103 56.5(3)
C107 C106 Fe2 C110 119.31(18)
C161 C106 Fe2 C110 -104.3(3)
C110 C106 Fe2 C109 -37.22(13)
C107 C106 Fe2 C109 82.09(13)
C161 C106 Fe2 C109 -141.5(3)
C110 C106 Fe2 C101 71.33(16)
C107 C106 Fe2 C101 -169.36(12)
C161 C106 Fe2 C101 -33.0(3)
C110 C106 Fe2 C104 -154.10(19)
C107 C106 Fe2 C104 -34.8(3)
C161 C106 Fe2 C104 101.6(3)
C110 C106 Fe2 C107 -119.31(18)
C161 C106 Fe2 C107 136.4(3)
C110 C106 Fe2 C102 115.94(13)
C107 C106 Fe2 C102 -124.75(13)
C161 C106 Fe2 C102 11.6(3)
